data_4123388
loop_
_publ_author_name
'Henthorn, Justin T.'
'Lin, Sibo'
'Agapie, Theodor'

_publ_section_title
;
 Combination of Redox-Active Ligand and Lewis Acid for Dioxygen Reduction
 with \p-Bound Molybdenum-Quinonoid Complexes.
;
_journal_issue 4
_journal_name_full 'Journal of the American Chemical Society'
_journal_page_first 1458
_journal_page_last 1464
_journal_paper_doi 10.1021/ja5100405
_journal_volume 137
_journal_year 2015
_chemical_formula_moiety 'C32 H38 Mo O4 P2'
_chemical_formula_sum 'C32 H38 Mo O4 P2'
_chemical_formula_weight 644.50
_chemical_name_systematic
;
 ? 
;
_space_group_crystal_system monoclinic
_space_group_IT_number 14
_space_group_name_Hall '-P 2ybc'
_space_group_name_H-M_alt 'P 1 21/c 1'
_symmetry_space_group_name_Hall '-P 2ybc'
_symmetry_space_group_name_H-M 'P 1 21/c 1'
_atom_sites_solution_hydrogens geom
_atom_sites_solution_primary direct
_atom_sites_solution_secondary difmap
_audit_creation_date 2014-09-26
_audit_creation_method
;
Olex2 1.2
(compiled 2014.09.19 svn.r3010 for OlexSys, GUI svn.r4874)
;
_cell_angle_alpha 90.00
_cell_angle_beta 108.193(3)
_cell_angle_gamma 90.00
_cell_formula_units_Z 4
_cell_length_a 11.6649(6)
_cell_length_b 16.1870(8)
_cell_length_c 16.4201(8)
_cell_measurement_reflns_used 9766
_cell_measurement_temperature 100(2)
_cell_measurement_theta_max 38.562
_cell_measurement_theta_min 2.273
_cell_volume 2945.4(3)
_computing_cell_refinement 'SAINT v8.34A (Bruker, 2013)'
_computing_data_reduction 'SAINT v8.34A (Bruker, 2013)'
_computing_molecular_graphics 'Olex2 (Dolomanov et al., 2009)'
_computing_publication_material 'Olex2 (Dolomanov et al., 2009)'
_computing_structure_refinement 'XL (Sheldrick, 2008)'
_computing_structure_solution 'SHELXS-97 (Sheldrick, 1990)'
_diffrn_ambient_temperature 100.01
_diffrn_measured_fraction_theta_full 1.000
_diffrn_measured_fraction_theta_max 1.000
_diffrn_measurement_device_type 'CCD area detector'
_diffrn_measurement_method 'phi and omega scans'
_diffrn_radiation_monochromator graphite
_diffrn_radiation_type MoK\a
_diffrn_radiation_wavelength 0.71073
_diffrn_reflns_av_R_equivalents 0.0751
_diffrn_reflns_av_unetI/netI 0.0418
_diffrn_reflns_limit_h_max 20
_diffrn_reflns_limit_h_min -20
_diffrn_reflns_limit_k_max 27
_diffrn_reflns_limit_k_min -27
_diffrn_reflns_limit_l_max 28
_diffrn_reflns_limit_l_min -28
_diffrn_reflns_number 162112
_diffrn_reflns_theta_full 37.78
_diffrn_reflns_theta_max 37.78
_diffrn_reflns_theta_min 1.81
_diffrn_source 'fine-focus sealed tube'
_exptl_absorpt_coefficient_mu 0.590
_exptl_absorpt_correction_T_max 0.7477
_exptl_absorpt_correction_T_min 0.7028
_exptl_absorpt_correction_type multi-scan
_exptl_absorpt_process_details
'SADABS-2014/3 (Bruker,2014) was used for absorption correction. wR2(int) was 0.0624 before and 0.0569 after correction. The Ratio of minimum to maximum transmission is 0.9399. The \l/2 correction factor is 0.00150.'
_exptl_crystal_colour orange
_exptl_crystal_colour_primary orange
_exptl_crystal_density_diffrn 1.453
_exptl_crystal_density_method 'not measured'
_exptl_crystal_description blade
_exptl_crystal_F_000 1336
_exptl_crystal_size_max 0.332
_exptl_crystal_size_mid 0.154
_exptl_crystal_size_min 0.112
_refine_diff_density_max 1.188
_refine_diff_density_min -0.634
_refine_diff_density_rms 0.101
_refine_ls_extinction_method none
_refine_ls_goodness_of_fit_ref 1.033
_refine_ls_hydrogen_treatment constr
_refine_ls_matrix_type full
_refine_ls_number_parameters 360
_refine_ls_number_reflns 15816
_refine_ls_number_restraints 0
_refine_ls_restrained_S_all 1.033
_refine_ls_R_factor_all 0.0564
_refine_ls_R_factor_gt 0.0354
_refine_ls_shift/su_max 0.001
_refine_ls_shift/su_mean 0.000
_refine_ls_structure_factor_coef Fsqd
_refine_ls_weighting_details 'calc w=1/[\s^2^(Fo^2^)+(0.0338P)^2^+1.2010P] where P=(Fo^2^+2Fc^2^)/3'
_refine_ls_weighting_scheme calc
_refine_ls_wR_factor_gt 0.0724
_refine_ls_wR_factor_ref 0.0790
_reflns_number_gt 12273
_reflns_number_total 15816
_reflns_threshold_expression >2sigma(I)
_cod_data_source_file ja5100405_si_001.cif
_cod_data_source_block 3
_cod_depositor_comments 'Adding full bibliography for 4123386--4123389.cif.'
_cod_database_code 4123388
_olex2_refinement_description
;
1. Fixed Uiso
 At 1.2 times of:
  All C(H) groups
 At 1.5 times of:
  All C(H,H,H) groups
2.a Ternary CH refined with riding coordinates:
 C19(H19), C8(H8), C28(H28), C22(H22), C9(H9), C25(H25)
2.b Aromatic/amide H refined with riding coordinates:
 C5(H5), C17(H17), C2(H2), C3(H3), C4(H4), C14(H14), C16(H16), C15(H15)
2.c Idealised Me refined as rotating group:
 C30(H30A,H30B,H30C), C20(H20A,H20B,H20C), C24(H24A,H24B,H24C), C23(H23A,H23B,
 H23C), C29(H29A,H29B,H29C), C21(H21A,H21B,H21C), C27(H27A,H27B,H27C), C26(H26A,
 H26B,H26C)
;
_olex2_submission_special_instructions 'No special instructions were received'

loop_
_space_group_symop_id
_space_group_symop_operation_xyz
1 'x, y, z'
2 '-x, y+1/2, -z+1/2'
3 '-x, -y, -z'
4 'x, -y-1/2, z-1/2'

loop_
_atom_site_label
_atom_site_type_symbol
_atom_site_fract_x
_atom_site_fract_y
_atom_site_fract_z
_atom_site_U_iso_or_equiv
_atom_site_adp_type
_atom_site_occupancy
_atom_site_calc_flag
_atom_site_refinement_flags_posn
Mo1 Mo 0.308902(9) 0.220767(6) 0.340360(6) 0.00816(2) Uani 1 d .
P1 P 0.10745(3) 0.287161(19) 0.32854(2) 0.01075(5) Uani 1 d .
P2 P 0.42232(3) 0.126714(18) 0.26980(2) 0.00968(5) Uani 1 d .
C7 C 0.35750(11) 0.33649(7) 0.43140(8) 0.01056(19) Uani 1 d .
C6 C 0.26721(11) 0.40336(7) 0.42260(8) 0.01144(19) Uani 1 d .
C32 C 0.20099(12) 0.12538(8) 0.32289(8) 0.0136(2) Uani 1 d .
C31 C 0.28049(12) 0.27087(8) 0.22555(8) 0.0147(2) Uani 1 d .
C19 C 0.49226(12) 0.17608(7) 0.19390(8) 0.0127(2) Uani 1 d .
H19 H 0.4245 0.1902 0.1411 0.015 Uiso 1 calc R
C12 C 0.46918(11) 0.35252(7) 0.41301(8) 0.0123(2) Uani 1 d .
C13 C 0.57722(11) 0.12568(8) 0.43346(8) 0.0133(2) Uani 1 d .
C8 C 0.34197(11) 0.26351(7) 0.47823(8) 0.0119(2) Uani 1 d .
H8 H 0.2747 0.2614 0.5039 0.014 Uiso 1 calc R
C28 C 0.00517(12) 0.22889(9) 0.37587(9) 0.0170(2) Uani 1 d .
H28 H -0.0304 0.1831 0.3348 0.020 Uiso 1 calc R
C1 C 0.14432(11) 0.38628(7) 0.38376(8) 0.0129(2) Uani 1 d .
C22 C 0.34503(12) 0.03726(8) 0.20523(9) 0.0155(2) Uani 1 d .
H22 H 0.3990 0.0172 0.1726 0.019 Uiso 1 calc R
C5 C 0.30268(12) 0.48163(8) 0.45759(9) 0.0143(2) Uani 1 d .
H5 H 0.3860 0.4936 0.4831 0.017 Uiso 1 calc R
C9 C 0.41525(11) 0.19409(8) 0.48283(8) 0.0126(2) Uani 1 d .
H9 H 0.4028 0.1421 0.5118 0.015 Uiso 1 calc R
C17 C 0.61680(13) 0.01554(8) 0.34550(9) 0.0168(2) Uani 1 d .
H17 H 0.5974 -0.0129 0.2923 0.020 Uiso 1 calc R
C2 C 0.05852(12) 0.44747(8) 0.38187(9) 0.0167(2) Uani 1 d .
H2 H -0.0249 0.4361 0.3561 0.020 Uiso 1 calc R
C30 C 0.06911(13) 0.18762(10) 0.46161(9) 0.0221(3) Uani 1 d .
H30A H 0.1402 0.1578 0.4575 0.033 Uiso 1 calc GR
H30B H 0.0139 0.1488 0.4759 0.033 Uiso 1 calc GR
H30C H 0.0943 0.2298 0.5064 0.033 Uiso 1 calc GR
C3 C 0.09512(13) 0.52467(8) 0.41758(9) 0.0180(2) Uani 1 d .
H3 H 0.0365 0.5658 0.4163 0.022 Uiso 1 calc R
C18 C 0.54874(11) 0.08423(7) 0.35497(8) 0.0125(2) Uani 1 d .
C4 C 0.21717(13) 0.54201(8) 0.45528(9) 0.0163(2) Uani 1 d .
H4 H 0.2419 0.5950 0.4793 0.020 Uiso 1 calc R
C25 C -0.00076(12) 0.31559(9) 0.22262(9) 0.0185(2) Uani 1 d .
H25 H -0.0780 0.3304 0.2333 0.022 Uiso 1 calc R
C14 C 0.67405(13) 0.09897(9) 0.50248(9) 0.0194(3) Uani 1 d .
H14 H 0.6939 0.1272 0.5558 0.023 Uiso 1 calc R
C20 C 0.55693(14) 0.25712(9) 0.22739(10) 0.0201(3) Uani 1 d .
H20A H 0.5027 0.2935 0.2460 0.030 Uiso 1 calc GR
H20B H 0.5805 0.2842 0.1817 0.030 Uiso 1 calc GR
H20C H 0.6291 0.2457 0.2760 0.030 Uiso 1 calc GR
C24 C 0.32343(14) -0.03641(8) 0.25678(12) 0.0235(3) Uani 1 d .
H24A H 0.3966 -0.0473 0.3048 0.035 Uiso 1 calc GR
H24B H 0.3034 -0.0852 0.2197 0.035 Uiso 1 calc GR
H24C H 0.2565 -0.0240 0.2789 0.035 Uiso 1 calc GR
C16 C 0.71290(14) -0.01043(9) 0.41473(10) 0.0209(3) Uani 1 d .
H16 H 0.7596 -0.0568 0.4087 0.025 Uiso 1 calc R
C15 C 0.74127(14) 0.03099(9) 0.49285(10) 0.0228(3) Uani 1 d .
H15 H 0.8070 0.0126 0.5398 0.027 Uiso 1 calc R
C23 C 0.22781(13) 0.06586(10) 0.13846(9) 0.0203(3) Uani 1 d .
H23A H 0.1725 0.0873 0.1677 0.030 Uiso 1 calc GR
H23B H 0.1900 0.0191 0.1021 0.030 Uiso 1 calc GR
H23C H 0.2459 0.1095 0.1029 0.030 Uiso 1 calc GR
C29 C -0.10091(16) 0.27776(12) 0.38574(14) 0.0351(4) Uani 1 d .
H29A H -0.0712 0.3210 0.4290 0.053 Uiso 1 calc GR
H29B H -0.1547 0.2406 0.4039 0.053 Uiso 1 calc GR
H29C H -0.1453 0.3032 0.3307 0.053 Uiso 1 calc GR
C21 C 0.57838(14) 0.12034(9) 0.16504(10) 0.0216(3) Uani 1 d .
H21A H 0.6495 0.1081 0.2141 0.032 Uiso 1 calc GR
H21B H 0.6035 0.1486 0.1206 0.032 Uiso 1 calc GR
H21C H 0.5372 0.0687 0.1419 0.032 Uiso 1 calc GR
C27 C -0.02907(15) 0.24102(11) 0.16177(10) 0.0258(3) Uani 1 d .
H27A H 0.0440 0.2245 0.1486 0.039 Uiso 1 calc GR
H27B H -0.0921 0.2561 0.1086 0.039 Uiso 1 calc GR
H27C H -0.0572 0.1949 0.1893 0.039 Uiso 1 calc GR
C26 C 0.03665(17) 0.39168(10) 0.18148(10) 0.0275(3) Uani 1 d .
H26A H 0.0382 0.4402 0.2174 0.041 Uiso 1 calc GR
H26B H -0.0214 0.4007 0.1245 0.041 Uiso 1 calc GR
H26C H 0.1171 0.3828 0.1762 0.041 Uiso 1 calc GR
C11 C 0.55616(11) 0.28049(8) 0.42932(8) 0.0135(2) Uani 1 d .
C10 C 0.50495(11) 0.19993(7) 0.44045(8) 0.01181(19) Uani 1 d .
O2 O 0.65944(9) 0.28907(6) 0.42676(8) 0.0204(2) Uani 1 d .
O1 O 0.49490(9) 0.41846(6) 0.38475(7) 0.01846(19) Uani 1 d .
O4 O 0.13085(10) 0.07288(6) 0.31567(7) 0.0213(2) Uani 1 d .
O3 O 0.27044(11) 0.29997(7) 0.15952(7) 0.0252(2) Uani 1 d .

loop_
_atom_site_aniso_label
_atom_site_aniso_U_11
_atom_site_aniso_U_22
_atom_site_aniso_U_33
_atom_site_aniso_U_23
_atom_site_aniso_U_13
_atom_site_aniso_U_12
Mo1 0.00823(4) 0.00744(4) 0.00852(4) -0.00094(3) 0.00220(3) 0.00005(3)
P1 0.00918(12) 0.01095(12) 0.01163(12) -0.00200(10) 0.00252(10) 0.00065(10)
P2 0.00989(13) 0.00817(11) 0.01072(12) -0.00141(9) 0.00282(10) 0.00035(9)
C7 0.0096(5) 0.0105(4) 0.0113(5) -0.0024(4) 0.0029(4) -0.0003(4)
C6 0.0127(5) 0.0102(4) 0.0121(5) -0.0022(4) 0.0049(4) 0.0004(4)
C32 0.0139(5) 0.0127(5) 0.0150(5) -0.0017(4) 0.0055(4) 0.0006(4)
C31 0.0157(5) 0.0136(5) 0.0156(5) 0.0017(4) 0.0059(4) 0.0044(4)
C19 0.0150(5) 0.0113(4) 0.0136(5) -0.0012(4) 0.0068(4) -0.0003(4)
C12 0.0113(5) 0.0114(5) 0.0147(5) -0.0033(4) 0.0047(4) -0.0015(4)
C13 0.0124(5) 0.0120(5) 0.0141(5) 0.0003(4) 0.0021(4) 0.0024(4)
C8 0.0118(5) 0.0134(5) 0.0102(4) -0.0016(4) 0.0031(4) -0.0013(4)
C28 0.0121(5) 0.0194(6) 0.0206(6) -0.0014(5) 0.0064(4) -0.0019(4)
C1 0.0132(5) 0.0118(5) 0.0132(5) -0.0022(4) 0.0036(4) 0.0011(4)
C22 0.0148(6) 0.0127(5) 0.0202(6) -0.0070(4) 0.0069(5) -0.0029(4)
C5 0.0147(5) 0.0111(5) 0.0185(6) -0.0037(4) 0.0069(4) -0.0018(4)
C9 0.0137(5) 0.0124(5) 0.0104(5) 0.0001(4) 0.0021(4) 0.0001(4)
C17 0.0177(6) 0.0140(5) 0.0183(6) -0.0005(4) 0.0053(5) 0.0046(4)
C2 0.0138(6) 0.0148(5) 0.0200(6) -0.0040(4) 0.0030(4) 0.0029(4)
C30 0.0175(6) 0.0314(7) 0.0196(6) 0.0031(5) 0.0091(5) -0.0036(5)
C3 0.0187(6) 0.0140(5) 0.0211(6) -0.0022(4) 0.0061(5) 0.0053(4)
C18 0.0119(5) 0.0113(4) 0.0138(5) 0.0003(4) 0.0031(4) 0.0023(4)
C4 0.0198(6) 0.0107(5) 0.0192(6) -0.0028(4) 0.0074(5) 0.0003(4)
C25 0.0138(6) 0.0239(6) 0.0152(5) -0.0021(5) 0.0007(4) 0.0060(5)
C14 0.0185(6) 0.0190(6) 0.0161(6) -0.0005(5) -0.0012(5) 0.0058(5)
C20 0.0230(7) 0.0168(5) 0.0246(7) -0.0057(5) 0.0134(5) -0.0078(5)
C24 0.0211(7) 0.0106(5) 0.0403(9) -0.0018(5) 0.0117(6) -0.0025(5)
C16 0.0194(6) 0.0162(6) 0.0252(7) 0.0015(5) 0.0042(5) 0.0074(5)
C15 0.0201(7) 0.0204(6) 0.0223(7) 0.0011(5) -0.0015(5) 0.0084(5)
C23 0.0171(6) 0.0259(7) 0.0169(6) -0.0084(5) 0.0040(5) -0.0061(5)
C29 0.0216(8) 0.0377(9) 0.0547(12) 0.0106(9) 0.0244(8) 0.0090(7)
C21 0.0267(7) 0.0167(6) 0.0289(7) -0.0012(5) 0.0194(6) 0.0015(5)
C27 0.0229(7) 0.0328(8) 0.0173(6) -0.0081(6) 0.0002(5) -0.0022(6)
C26 0.0384(9) 0.0239(7) 0.0195(6) 0.0068(5) 0.0080(6) 0.0159(6)
C11 0.0117(5) 0.0133(5) 0.0150(5) -0.0046(4) 0.0035(4) -0.0008(4)
C10 0.0106(5) 0.0118(4) 0.0113(5) -0.0019(4) 0.0009(4) 0.0013(4)
O2 0.0123(4) 0.0185(5) 0.0322(6) -0.0081(4) 0.0094(4) -0.0026(3)
O1 0.0200(5) 0.0117(4) 0.0274(5) -0.0008(4) 0.0128(4) -0.0037(3)
O4 0.0200(5) 0.0162(4) 0.0302(6) -0.0049(4) 0.0117(4) -0.0062(4)
O3 0.0305(6) 0.0283(5) 0.0204(5) 0.0119(4) 0.0130(4) 0.0141(5)

loop_
_atom_type_symbol
_atom_type_description
_atom_type_scat_dispersion_real
_atom_type_scat_dispersion_imag
_atom_type_scat_source
C C 0.0033 0.0016 'International Tables Vol C Tables 4.2.6.8 and 6.1.1.4'
H H 0.0000 0.0000 'International Tables Vol C Tables 4.2.6.8 and 6.1.1.4'
O O 0.0106 0.0060 'International Tables Vol C Tables 4.2.6.8 and 6.1.1.4'
P P 0.1023 0.0942 'International Tables Vol C Tables 4.2.6.8 and 6.1.1.4'
Mo Mo -1.6832 0.6857 'International Tables Vol C Tables 4.2.6.8 and 6.1.1.4'

loop_
_geom_angle_atom_site_label_1
_geom_angle_atom_site_label_2
_geom_angle_atom_site_label_3
_geom_angle
P1 Mo1 C12 100.75(3)
P1 Mo1 C11 129.53(3)
P2 Mo1 P1 145.766(11)
P2 Mo1 C12 105.96(3)
P2 Mo1 C11 81.59(3)
C7 Mo1 P1 75.22(3)
C7 Mo1 P2 135.66(3)
C7 Mo1 C12 30.60(4)
C7 Mo1 C11 54.68(4)
C7 Mo1 C10 71.70(4)
C32 Mo1 P1 77.57(4)
C32 Mo1 P2 82.07(4)
C32 Mo1 C7 137.57(5)
C32 Mo1 C31 105.94(5)
C32 Mo1 C12 164.38(5)
C32 Mo1 C8 106.65(5)
C32 Mo1 C9 96.77(5)
C32 Mo1 C11 144.47(5)
C32 Mo1 C10 115.07(5)
C31 Mo1 P1 82.99(4)
C31 Mo1 P2 76.48(4)
C31 Mo1 C7 102.36(5)
C31 Mo1 C12 89.14(5)
C31 Mo1 C8 138.20(5)
C31 Mo1 C9 155.86(5)
C31 Mo1 C11 100.58(5)
C31 Mo1 C10 123.52(5)
C12 Mo1 C11 30.16(3)
C8 Mo1 P1 79.22(3)
C8 Mo1 P2 133.47(3)
C8 Mo1 C7 36.46(4)
C8 Mo1 C12 58.04(4)
C8 Mo1 C9 35.39(4)
C8 Mo1 C11 64.81(4)
C8 Mo1 C10 62.03(4)
C9 Mo1 P1 110.30(3)
C9 Mo1 P2 99.13(3)
C9 Mo1 C7 63.94(4)
C9 Mo1 C12 69.02(4)
C9 Mo1 C11 55.34(4)
C9 Mo1 C10 35.31(4)
C10 Mo1 P1 141.11(3)
C10 Mo1 P2 72.78(3)
C10 Mo1 C12 56.88(4)
C10 Mo1 C11 29.50(4)
C28 P1 Mo1 116.79(4)
C1 P1 Mo1 105.38(4)
C1 P1 C28 108.58(6)
C1 P1 C25 103.46(6)
C25 P1 Mo1 121.24(5)
C25 P1 C28 100.29(7)
C19 P2 Mo1 116.67(4)
C22 P2 Mo1 120.18(4)
C22 P2 C19 100.85(6)
C18 P2 Mo1 106.87(4)
C18 P2 C19 104.85(6)
C18 P2 C22 106.08(6)
C6 C7 Mo1 119.70(8)
C12 C7 Mo1 93.68(7)
C12 C7 C6 120.35(11)
C12 C7 C8 121.67(11)
C8 C7 Mo1 69.11(6)
C8 C7 C6 116.27(10)
C1 C6 C7 119.57(10)
C5 C6 C7 120.66(11)
C5 C6 C1 119.64(11)
O4 C32 Mo1 174.07(11)
O3 C31 Mo1 176.39(12)
C20 C19 P2 113.37(9)
C20 C19 C21 108.63(11)
C21 C19 P2 114.81(9)
C7 C12 Mo1 55.72(6)
C7 C12 C11 114.94(11)
C11 C12 Mo1 79.22(7)
O1 C12 Mo1 134.01(9)
O1 C12 C7 124.85(11)
O1 C12 C11 120.20(11)
C18 C13 C10 118.68(11)
C14 C13 C18 119.94(12)
C14 C13 C10 121.34(12)
C7 C8 Mo1 74.43(7)
C9 C8 Mo1 73.82(7)
C9 C8 C7 120.46(11)
C30 C28 P1 114.38(9)
C29 C28 P1 115.36(11)
C29 C28 C30 108.01(13)
C6 C1 P1 116.59(9)
C2 C1 P1 123.63(10)
C2 C1 C6 119.48(11)
C24 C22 P2 115.31(10)
C24 C22 C23 111.55(12)
C23 C22 P2 109.82(9)
C4 C5 C6 120.55(12)
C8 C9 Mo1 70.79(7)
C8 C9 C10 116.63(11)
C10 C9 Mo1 74.87(7)
C16 C17 C18 119.29(13)
C3 C2 C1 120.19(13)
C2 C3 C4 120.37(12)
C13 C18 P2 115.42(9)
C13 C18 C17 120.18(12)
C17 C18 P2 124.39(10)
C5 C4 C3 119.76(12)
C27 C25 P1 111.05(10)
C26 C25 P1 114.05(11)
C26 C25 C27 112.21(13)
C15 C14 C13 119.71(13)
C17 C16 C15 120.46(13)
C14 C15 C16 120.41(13)
C12 C11 Mo1 70.61(6)
C10 C11 Mo1 53.13(6)
C10 C11 C12 115.44(11)
O2 C11 Mo1 146.78(9)
O2 C11 C12 121.21(12)
O2 C11 C10 123.13(12)
C13 C10 Mo1 120.23(8)
C9 C10 Mo1 69.82(7)
C9 C10 C13 120.07(11)
C9 C10 C11 120.47(11)
C11 C10 Mo1 97.37(8)
C11 C10 C13 116.34(11)

loop_
_geom_bond_atom_site_label_1
_geom_bond_atom_site_label_2
_geom_bond_distance
Mo1 P1 2.5358(3)
Mo1 P2 2.5235(3)
Mo1 C7 2.3528(11)
Mo1 C32 1.9558(13)
Mo1 C31 1.9827(13)
Mo1 C12 2.8415(12)
Mo1 C8 2.2819(12)
Mo1 C9 2.3208(12)
Mo1 C11 2.9592(13)
Mo1 C10 2.3870(12)
P1 C28 1.8698(14)
P1 C1 1.8270(12)
P1 C25 1.8598(14)
P2 C19 1.8687(13)
P2 C22 1.8539(13)
P2 C18 1.8208(13)
C7 C6 1.4856(17)
C7 C12 1.4495(17)
C7 C8 1.4514(17)
C6 C1 1.4025(18)
C6 C5 1.3993(17)
C32 O4 1.1599(16)
C31 O3 1.1540(16)
C19 C20 1.5274(18)
C19 C21 1.5314(18)
C12 C11 1.5136(18)
C12 O1 1.2376(15)
C13 C18 1.3979(18)
C13 C14 1.3957(18)
C13 C10 1.4929(17)
C8 C9 1.3996(18)
C28 C30 1.526(2)
C28 C29 1.519(2)
C1 C2 1.4016(18)
C22 C24 1.528(2)
C22 C23 1.533(2)
C5 C4 1.3886(18)
C9 C10 1.4292(18)
C17 C18 1.4028(18)
C17 C16 1.389(2)
C2 C3 1.3898(19)
C3 C4 1.392(2)
C25 C27 1.536(2)
C25 C26 1.532(2)
C14 C15 1.389(2)
C16 C15 1.393(2)
C11 C10 1.4694(18)
C11 O2 1.2263(16)
